data_7239355
loop_
_publ_author_name
'Singh, Divya Pratap'
'Allam, Bharat Kumar'
'Singh, Krishna Nand'
'Singh, Vinod Prasad'

_publ_section_title
;
 A binuclear Mn(ii) complex as an efficient catalyst for transamidation of
 carboxamides with amines
;
_journal_issue 3
_journal_name_full 'RSC Adv.'
_journal_page_first 1155
_journal_paper_doi 10.1039/C3RA45176C
_journal_volume 4
_journal_year 2014
_chemical_formula_sum 'C56 H44 Cl0 Mn2 N12 O16'
_chemical_formula_weight 1250.91
_space_group_IT_number 2
_space_group_name_Hall '-P 1'
_space_group_name_H-M_alt 'P -1'
_symmetry_cell_setting triclinic
_symmetry_Int_Tables_number 2
_symmetry_space_group_name_H-M 'P -1'
_atom_sites_solution_hydrogens geom
_atom_sites_solution_primary direct
_atom_sites_solution_secondary difmap
_audit_creation_method SHELXL-97
_cell_angle_alpha 60.362(2)
_cell_angle_beta 73.137(2)
_cell_angle_gamma 63.765(2)
_cell_formula_units_Z 1
_cell_length_a 11.6403(9)
_cell_length_b 12.6172(10)
_cell_length_c 12.7323(9)
_cell_measurement_temperature 293(2)
_cell_volume 1451.75(19)
_computing_structure_refinement 'SHELXL-97 (Sheldrick, 1997)'
_diffrn_ambient_temperature 293(2)
_diffrn_measured_fraction_theta_full 0.997
_diffrn_measured_fraction_theta_max 0.989
_diffrn_radiation_monochromator graphite
_diffrn_radiation_type MoK\a
_diffrn_radiation_wavelength 0.71073
_diffrn_reflns_av_R_equivalents 0.0568
_diffrn_reflns_av_sigmaI/netI 0.0814
_diffrn_reflns_limit_h_max 15
_diffrn_reflns_limit_h_min -14
_diffrn_reflns_limit_k_max 16
_diffrn_reflns_limit_k_min -16
_diffrn_reflns_limit_l_max 16
_diffrn_reflns_limit_l_min -16
_diffrn_reflns_number 14320
_diffrn_reflns_theta_full 25.00
_diffrn_reflns_theta_max 27.44
_diffrn_reflns_theta_min 3.24
_diffrn_source 'fine-focus sealed tube'
_exptl_absorpt_coefficient_mu 0.514
_exptl_absorpt_correction_type none
_exptl_crystal_colour pink
_exptl_crystal_density_diffrn 1.431
_exptl_crystal_density_method 'not measured'
_exptl_crystal_description block
_exptl_crystal_F_000 642
_exptl_crystal_size_max 0.34
_exptl_crystal_size_mid 0.32
_exptl_crystal_size_min 0.30
_refine_diff_density_max 1.620
_refine_diff_density_min -0.736
_refine_diff_density_rms 0.089
_refine_ls_extinction_coef 0.035(3)
_refine_ls_extinction_expression Fc^*^=kFc[1+0.001xFc^2^\l^3^/sin(2\q)]^-1/4^
_refine_ls_extinction_method SHELXL
_refine_ls_goodness_of_fit_ref 1.085
_refine_ls_hydrogen_treatment mixed
_refine_ls_matrix_type full
_refine_ls_number_parameters 393
_refine_ls_number_reflns 6636
_refine_ls_number_restraints 7
_refine_ls_restrained_S_all 1.126
_refine_ls_R_factor_all 0.1092
_refine_ls_R_factor_gt 0.0776
_refine_ls_shift/su_max 0.059
_refine_ls_shift/su_mean 0.010
_refine_ls_structure_factor_coef Fsqd
_refine_ls_weighting_details 'calc w=1/[\s^2^(Fo^2^)+(0.1473P)^2^+0.0000P] where P=(Fo^2^+2Fc^2^)/3'
_refine_ls_weighting_scheme calc
_refine_ls_wR_factor_gt 0.2243
_refine_ls_wR_factor_ref 0.2590
_reflns_number_gt 4034
_reflns_number_total 6636
_reflns_threshold_expression >2sigma(I)
_cod_data_source_file c3ra45176c.txt
_cod_data_source_block dp-8
_cod_database_code 7239355

loop_
_symmetry_equiv_pos_as_xyz
'x, y, z'
'-x, -y, -z'

loop_
_atom_site_label
_atom_site_type_symbol
_atom_site_fract_x
_atom_site_fract_y
_atom_site_fract_z
_atom_site_U_iso_or_equiv
_atom_site_adp_type
_atom_site_occupancy
_atom_site_symmetry_multiplicity
_atom_site_calc_flag
_atom_site_refinement_flags
C28 C 0.8406(8) 0.5867(13) 0.9221(7) 0.229(9) Uani 1 1 d D
H28A H 0.8569 0.6206 0.8354 0.343 Uiso 1 1 calc R
H28B H 0.8018 0.5228 0.9511 0.343 Uiso 1 1 calc R
H28C H 0.9202 0.5468 0.9576 0.343 Uiso 1 1 calc R
C27 C 0.7407(9) 0.7091(9) 0.9611(7) 0.142(4) Uani 1 1 d D
Mn1 Mn 0.65520(6) 0.92950(7) 1.06139(5) 0.0535(3) Uani 1 1 d .
O2 O 0.7872(3) 1.0371(3) 0.8751(2) 0.0535(8) Uani 1 1 d .
N5 N 0.9144(3) 1.1000(3) 0.6471(3) 0.0448(7) Uani 1 1 d D
N6 N 0.7826(3) 1.1436(3) 0.6695(3) 0.0466(8) Uani 1 1 d D
N2 N 0.6039(3) 0.7984(3) 1.2612(2) 0.0431(7) Uani 1 1 d .
N3 N 0.4787(3) 0.7992(3) 1.2982(2) 0.0428(7) Uani 1 1 d .
N1 N 0.8269(3) 0.8292(4) 1.1751(3) 0.0505(8) Uani 1 1 d .
O1 O 0.4572(3) 0.9316(3) 1.0952(2) 0.0723(11) Uani 1 1 d .
C4 C 0.9197(4) 0.6669(4) 1.3606(4) 0.0498(9) Uani 1 1 d .
H4 H 0.9097 0.6083 1.4409 0.060 Uiso 1 1 calc R
C7 C 0.6597(3) 0.6560(4) 1.4731(3) 0.0416(8) Uani 1 1 d .
C13 C 0.4140(4) 0.8735(4) 1.2022(3) 0.0432(8) Uani 1 1 d .
C14 C 0.7285(3) 1.0999(4) 0.7838(3) 0.0407(8) Uani 1 1 d D
N4 N 0.7833(4) 1.2503(4) 0.4199(4) 0.0642(10) Uani 1 1 d .
C21 C 1.1050(4) 1.1003(4) 0.5161(3) 0.0446(8) Uani 1 1 d .
C6 C 0.6855(3) 0.7354(4) 1.3407(3) 0.0407(8) Uani 1 1 d .
C20 C 0.9627(4) 1.1540(4) 0.5377(3) 0.0443(9) Uani 1 1 d .
C8 C 0.6733(4) 0.6872(4) 1.5589(3) 0.0524(10) Uani 1 1 d .
H8 H 0.6987 0.7571 1.5339 0.063 Uiso 1 1 calc R
C5 C 0.8145(4) 0.7442(4) 1.2922(3) 0.0440(8) Uani 1 1 d .
C3 C 1.0386(4) 0.6763(5) 1.3101(4) 0.0598(11) Uani 1 1 d .
H3 H 1.1091 0.6251 1.3557 0.072 Uiso 1 1 calc R
C19 C 0.8871(4) 1.2633(4) 0.4341(3) 0.0440(8) Uani 1 1 d .
C12 C 0.6262(4) 0.5497(4) 1.5128(3) 0.0462(9) Uani 1 1 d .
H12 H 0.6183 0.5273 1.4564 0.055 Uiso 1 1 calc R
O3 O 0.7613(4) 0.7805(4) 0.9934(3) 0.0825(11) Uani 1 1 d D
C18 C 0.9198(4) 1.3709(4) 0.3575(3) 0.0533(10) Uani 1 1 d .
H18 H 0.9920 1.3771 0.3681 0.064 Uiso 1 1 calc R
C22 C 1.1820(4) 1.0296(4) 0.6119(4) 0.0534(10) Uani 1 1 d .
H22 H 1.1454 1.0210 0.6897 0.064 Uiso 1 1 calc R
O5 O 0.5996(4) 1.0973(4) 1.1050(3) 0.0808(11) Uani 1 1 d .
C2 C 1.0511(4) 0.7629(5) 1.1912(4) 0.0669(13) Uani 1 1 d .
H2 H 1.1301 0.7713 1.1544 0.080 Uiso 1 1 calc R
C17 C 0.8441(5) 1.4709(5) 0.2637(4) 0.0663(13) Uani 1 1 d .
H17 H 0.8627 1.5464 0.2130 0.080 Uiso 1 1 calc R
C11 C 0.6039(4) 0.4751(4) 1.6357(4) 0.0565(11) Uani 1 1 d .
H11 H 0.5806 0.4038 1.6613 0.068 Uiso 1 1 calc R
C26 C 1.1594(4) 1.1176(4) 0.4000(3) 0.0502(9) Uani 1 1 d .
H26 H 1.1081 1.1673 0.3357 0.060 Uiso 1 1 calc R
C10 C 0.6166(4) 0.5071(5) 1.7198(3) 0.0622(12) Uani 1 1 d .
H10 H 0.6031 0.4566 1.8023 0.075 Uiso 1 1 calc R
C1 C 0.9431(4) 0.8374(5) 1.1271(4) 0.0623(12) Uani 1 1 d .
H1 H 0.9518 0.8961 1.0466 0.075 Uiso 1 1 calc R
O4 O 0.6282(5) 0.7079(5) 0.9551(6) 0.134(2) Uani 1 1 d D
C24 C 1.3679(4) 0.9876(5) 0.4735(5) 0.0679(13) Uani 1 1 d .
H24 H 1.4562 0.9485 0.4592 0.081 Uiso 1 1 calc R
C16 C 0.7419(5) 1.4564(5) 0.2473(4) 0.0690(13) Uani 1 1 d .
H16 H 0.6916 1.5210 0.1836 0.083 Uiso 1 1 calc R
C25 C 1.2922(5) 1.0599(5) 0.3796(4) 0.0639(12) Uani 1 1 d .
H25 H 1.3294 1.0709 0.3014 0.077 Uiso 1 1 calc R
C9 C 0.6490(5) 0.6136(5) 1.6813(4) 0.0672(13) Uani 1 1 d .
H9 H 0.6547 0.6367 1.7381 0.081 Uiso 1 1 calc R
O1W O 0.6173(7) 0.4873(6) 1.0012(6) 0.149(2) Uani 1 1 d D
C15 C 0.7141(5) 1.3455(5) 0.3257(4) 0.0684(13) Uani 1 1 d .
H15 H 0.6451 1.3359 0.3132 0.082 Uiso 1 1 calc R
C23 C 1.3138(4) 0.9719(5) 0.5904(5) 0.0645(12) Uani 1 1 d .
H23 H 1.3658 0.9230 0.6541 0.077 Uiso 1 1 calc R
H6A H 0.741(2) 1.161(5) 0.6136(18) 0.077 Uiso 1 1 d D
O2W O 0.9910(5) 0.1852(5) 0.1595(4) 0.1193(17) Uani 1 1 d .
O3W O 0.7554(6) 1.2270(5) 1.0798(5) 0.1229(18) Uani 1 1 d .

loop_
_atom_site_aniso_label
_atom_site_aniso_U_11
_atom_site_aniso_U_22
_atom_site_aniso_U_33
_atom_site_aniso_U_23
_atom_site_aniso_U_13
_atom_site_aniso_U_12
C28 0.058(5) 0.370(19) 0.084(5) -0.064(8) 0.004(4) 0.021(8)
C27 0.112(7) 0.168(9) 0.095(5) 0.016(5) -0.030(5) -0.077(6)
Mn1 0.0353(4) 0.0745(5) 0.0352(4) -0.0028(3) -0.0066(2) -0.0286(3)
O2 0.0370(14) 0.0707(18) 0.0393(13) -0.0048(12) -0.0086(11) -0.0266(14)
N5 0.0306(15) 0.0543(18) 0.0424(15) -0.0120(13) -0.0023(12) -0.0200(14)
N6 0.0308(15) 0.063(2) 0.0357(14) -0.0095(13) -0.0008(12) -0.0230(15)
N2 0.0338(16) 0.0513(18) 0.0356(14) -0.0086(13) -0.0032(12) -0.0195(14)
N3 0.0317(15) 0.0547(18) 0.0339(14) -0.0076(13) -0.0034(12) -0.0217(14)
N1 0.0387(17) 0.067(2) 0.0399(15) -0.0094(14) -0.0048(13) -0.0284(16)
O1 0.0430(16) 0.109(3) 0.0357(14) 0.0074(15) -0.0062(12) -0.0465(18)
C4 0.037(2) 0.057(2) 0.0477(19) -0.0124(17) -0.0110(16) -0.0168(17)
C7 0.0332(18) 0.050(2) 0.0329(15) -0.0092(14) -0.0054(14) -0.0161(16)
C13 0.0345(18) 0.054(2) 0.0321(16) -0.0056(14) -0.0014(14) -0.0238(16)
C14 0.0356(19) 0.0460(19) 0.0354(16) -0.0070(14) -0.0030(14) -0.0226(16)
N4 0.047(2) 0.069(2) 0.066(2) -0.0154(19) -0.0120(18) -0.0231(19)
C21 0.0312(18) 0.051(2) 0.0467(19) -0.0160(16) 0.0001(15) -0.0183(16)
C6 0.0361(18) 0.0463(19) 0.0370(16) -0.0117(14) -0.0051(14) -0.0186(16)
C20 0.0340(19) 0.053(2) 0.0411(17) -0.0135(16) 0.0007(15) -0.0216(17)
C8 0.055(2) 0.061(2) 0.0417(18) -0.0157(17) -0.0090(18) -0.026(2)
C5 0.0363(19) 0.051(2) 0.0427(18) -0.0123(15) -0.0054(15) -0.0212(17)
C3 0.038(2) 0.077(3) 0.061(2) -0.021(2) -0.0128(19) -0.022(2)
C19 0.0355(18) 0.054(2) 0.0354(16) -0.0151(15) 0.0021(14) -0.0184(17)
C12 0.040(2) 0.050(2) 0.0417(18) -0.0131(16) -0.0054(15) -0.0167(17)
O3 0.091(3) 0.093(3) 0.079(2) -0.035(2) -0.012(2) -0.045(2)
C18 0.048(2) 0.055(2) 0.049(2) -0.0168(17) 0.0052(17) -0.0238(19)
C22 0.040(2) 0.061(2) 0.053(2) -0.0148(18) -0.0031(17) -0.0253(19)
O5 0.063(2) 0.087(3) 0.083(2) -0.027(2) -0.0191(19) -0.021(2)
C2 0.038(2) 0.097(4) 0.065(3) -0.025(2) -0.003(2) -0.034(2)
C17 0.072(3) 0.059(3) 0.0396(19) -0.0097(18) 0.005(2) -0.021(2)
C11 0.046(2) 0.050(2) 0.052(2) -0.0051(18) -0.0029(18) -0.0206(19)
C26 0.038(2) 0.064(2) 0.0482(19) -0.0235(18) 0.0029(16) -0.0229(19)
C10 0.053(3) 0.072(3) 0.0327(18) -0.0047(18) -0.0060(17) -0.018(2)
C1 0.045(2) 0.082(3) 0.053(2) -0.012(2) -0.0033(19) -0.038(2)
O4 0.067(3) 0.127(4) 0.175(5) -0.031(4) -0.033(3) -0.031(3)
C24 0.036(2) 0.071(3) 0.098(4) -0.043(3) 0.005(2) -0.019(2)
C16 0.061(3) 0.075(3) 0.049(2) -0.022(2) -0.006(2) -0.011(3)
C25 0.050(3) 0.079(3) 0.076(3) -0.044(3) 0.018(2) -0.036(2)
C9 0.067(3) 0.092(4) 0.042(2) -0.026(2) -0.009(2) -0.028(3)
O1W 0.160(6) 0.137(5) 0.142(5) -0.065(4) -0.054(4) -0.016(4)
C15 0.051(3) 0.081(3) 0.065(3) -0.025(2) -0.016(2) -0.017(2)
C23 0.038(2) 0.065(3) 0.081(3) -0.022(2) -0.015(2) -0.015(2)
O2W 0.104(4) 0.091(3) 0.107(3) -0.029(3) 0.001(3) -0.011(3)
O3W 0.114(4) 0.105(4) 0.150(4) -0.044(3) -0.023(3) -0.046(3)

loop_
_atom_type_symbol
_atom_type_description
_atom_type_scat_dispersion_real
_atom_type_scat_dispersion_imag
_atom_type_scat_source
C C 0.0033 0.0016 'International Tables Vol C Tables 4.2.6.8 and 6.1.1.4'
H H 0.0000 0.0000 'International Tables Vol C Tables 4.2.6.8 and 6.1.1.4'
N N 0.0061 0.0033 'International Tables Vol C Tables 4.2.6.8 and 6.1.1.4'
O O 0.0106 0.0060 'International Tables Vol C Tables 4.2.6.8 and 6.1.1.4'
Cl Cl 0.1484 0.1585 'International Tables Vol C Tables 4.2.6.8 and 6.1.1.4'
Mn Mn 0.3368 0.7283 'International Tables Vol C Tables 4.2.6.8 and 6.1.1.4'

loop_
_geom_angle_atom_site_label_1
_geom_angle_atom_site_label_2
_geom_angle_atom_site_label_3
_geom_angle
_geom_angle_site_symmetry_1
_geom_angle_site_symmetry_3
C27 C28 H28A 109.5 . .
C27 C28 H28B 109.5 . .
H28A C28 H28B 109.5 . .
C27 C28 H28C 109.5 . .
H28A C28 H28C 109.5 . .
H28B C28 H28C 109.5 . .
O3 C27 O4 128.8(9) . .
O3 C27 C28 132.2(8) . .
O4 C27 C28 99.0(7) . .
O3 Mn1 O1 95.10(15) . 2_677
O3 Mn1 O1 102.21(16) . .
O1 Mn1 O1 66.61(11) 2_677 .
O3 Mn1 O5 162.67(15) . .
O1 Mn1 O5 86.67(14) 2_677 .
O1 Mn1 O5 94.33(15) . .
O3 Mn1 N1 84.80(14) . .
O1 Mn1 N1 156.84(11) 2_677 .
O1 Mn1 N1 136.12(10) . .
O5 Mn1 N1 86.87(13) . .
O3 Mn1 N2 99.46(14) . .
O1 Mn1 N2 133.21(10) 2_677 .
O1 Mn1 N2 66.91(9) . .
O5 Mn1 N2 91.71(13) . .
N1 Mn1 N2 69.21(10) . .
O3 Mn1 O2 76.84(13) . .
O1 Mn1 O2 67.42(9) 2_677 .
O1 Mn1 O2 133.73(8) . .
O5 Mn1 O2 88.03(13) . .
N1 Mn1 O2 90.14(10) . .
N2 Mn1 O2 159.33(10) . .
C14 O2 Mn1 111.8(2) . .
C20 N5 N6 117.8(3) . .
C14 N6 N5 119.8(3) . .
C14 N6 H6A 116.6(18) . .
N5 N6 H6A 115.3(17) . .
C6 N2 N3 119.3(3) . .
C6 N2 Mn1 120.9(2) . .
N3 N2 Mn1 119.4(2) . .
C13 N3 N2 107.5(3) . .
C1 N1 C5 118.2(3) . .
C1 N1 Mn1 123.2(2) . .
C5 N1 Mn1 118.0(2) . .
C13 O1 Mn1 126.3(2) . 2_677
C13 O1 Mn1 119.1(2) . .
Mn1 O1 Mn1 113.39(11) 2_677 .
C3 C4 C5 120.4(4) . .
C3 C4 H4 119.8 . .
C5 C4 H4 119.8 . .
C12 C7 C8 118.9(3) . .
C12 C7 C6 121.0(3) . .
C8 C7 C6 120.1(3) . .
O1 C13 N3 126.6(3) . .
O1 C13 C14 113.9(3) . 2_677
N3 C13 C14 119.5(3) . 2_677
O2 C14 N6 124.7(3) . .
O2 C14 C13 119.3(3) . 2_677
N6 C14 C13 116.0(3) . 2_677
C15 N4 C19 118.1(4) . .
C26 C21 C22 120.4(4) . .
C26 C21 C20 118.7(3) . .
C22 C21 C20 120.8(3) . .
N2 C6 C5 114.9(3) . .
N2 C6 C7 125.4(3) . .
C5 C6 C7 119.7(3) . .
N5 C20 C21 116.1(3) . .
N5 C20 C19 125.1(3) . .
C21 C20 C19 118.8(3) . .
C9 C8 C7 119.8(4) . .
C9 C8 H8 120.1 . .
C7 C8 H8 120.1 . .
N1 C5 C4 120.8(3) . .
N1 C5 C6 116.5(3) . .
C4 C5 C6 122.7(3) . .
C2 C3 C4 118.7(4) . .
C2 C3 H3 120.6 . .
C4 C3 H3 120.6 . .
N4 C19 C18 121.7(4) . .
N4 C19 C20 116.2(3) . .
C18 C19 C20 122.0(3) . .
C7 C12 C11 121.0(4) . .
C7 C12 H12 119.5 . .
C11 C12 H12 119.5 . .
C27 O3 Mn1 139.9(6) . .
C19 C18 C17 119.4(4) . .
C19 C18 H18 120.3 . .
C17 C18 H18 120.3 . .
C23 C22 C21 119.5(4) . .
C23 C22 H22 120.2 . .
C21 C22 H22 120.2 . .
C3 C2 C1 118.4(4) . .
C3 C2 H2 120.8 . .
C1 C2 H2 120.8 . .
C16 C17 C18 118.9(4) . .
C16 C17 H17 120.5 . .
C18 C17 H17 120.5 . .
C10 C11 C12 119.8(4) . .
C10 C11 H11 120.1 . .
C12 C11 H11 120.1 . .
C21 C26 C25 119.4(4) . .
C21 C26 H26 120.3 . .
C25 C26 H26 120.3 . .
C9 C10 C11 119.8(4) . .
C9 C10 H10 120.1 . .
C11 C10 H10 120.1 . .
N1 C1 C2 123.5(4) . .
N1 C1 H1 118.3 . .
C2 C1 H1 118.3 . .
C25 C24 C23 120.3(4) . .
C25 C24 H24 119.8 . .
C23 C24 H24 119.8 . .
C17 C16 C15 119.4(4) . .
C17 C16 H16 120.3 . .
C15 C16 H16 120.3 . .
C24 C25 C26 120.5(4) . .
C24 C25 H25 119.7 . .
C26 C25 H25 119.7 . .
C10 C9 C8 120.7(4) . .
C10 C9 H9 119.6 . .
C8 C9 H9 119.6 . .
N4 C15 C16 122.3(4) . .
N4 C15 H15 118.8 . .
C16 C15 H15 118.8 . .
C22 C23 C24 119.8(4) . .
C22 C23 H23 120.1 . .
C24 C23 H23 120.1 . .

loop_
_geom_bond_atom_site_label_1
_geom_bond_atom_site_label_2
_geom_bond_distance
_geom_bond_site_symmetry_2
C28 C27 1.678(13) .
C28 H28A 0.9600 .
C28 H28B 0.9600 .
C28 H28C 0.9600 .
C27 O3 1.286(10) .
C27 O4 1.341(9) .
Mn1 O3 2.178(4) .
Mn1 O1 2.188(3) 2_677
Mn1 O1 2.209(3) .
Mn1 O5 2.225(4) .
Mn1 N1 2.307(3) .
Mn1 N2 2.323(3) .
Mn1 O2 2.525(3) .
O2 C14 1.231(4) .
N5 C20 1.291(4) .
N5 N6 1.375(4) .
N6 C14 1.342(4) .
N6 H6A 0.861(15) .
N2 C6 1.285(4) .
N2 N3 1.393(4) .
N3 C13 1.310(4) .
N1 C1 1.339(5) .
N1 C5 1.351(4) .
O1 C13 1.260(4) .
O1 Mn1 2.188(3) 2_677
C4 C3 1.377(6) .
C4 C5 1.390(5) .
C4 H4 0.9300 .
C7 C12 1.373(5) .
C7 C8 1.397(5) .
C7 C6 1.496(4) .
C13 C14 1.514(5) 2_677
C14 C13 1.514(5) 2_677
N4 C15 1.345(6) .
N4 C19 1.360(5) .
C21 C26 1.376(5) .
C21 C22 1.392(5) .
C21 C20 1.485(5) .
C6 C5 1.480(5) .
C20 C19 1.489(5) .
C8 C9 1.385(6) .
C8 H8 0.9300 .
C3 C2 1.373(6) .
C3 H3 0.9300 .
C19 C18 1.368(5) .
C12 C11 1.387(5) .
C12 H12 0.9300 .
C18 C17 1.389(6) .
C18 H18 0.9300 .
C22 C23 1.387(6) .
C22 H22 0.9300 .
C2 C1 1.385(6) .
C2 H2 0.9300 .
C17 C16 1.366(7) .
C17 H17 0.9300 .
C11 C10 1.380(7) .
C11 H11 0.9300 .
C26 C25 1.395(6) .
C26 H26 0.9300 .
C10 C9 1.370(7) .
C10 H10 0.9300 .
C1 H1 0.9300 .
C24 C25 1.364(7) .
C24 C23 1.387(7) .
C24 H24 0.9300 .
C16 C15 1.375(7) .
C16 H16 0.9300 .
C25 H25 0.9300 .
C9 H9 0.9300 .
C15 H15 0.9300 .
C23 H23 0.9300 .

loop_
_geom_torsion_atom_site_label_1
_geom_torsion_atom_site_label_2
_geom_torsion_atom_site_label_3
_geom_torsion_atom_site_label_4
_geom_torsion
_geom_torsion_site_symmetry_1
_geom_torsion_site_symmetry_4
O3 Mn1 O2 C14 91.4(3) . .
O1 Mn1 O2 C14 -9.9(3) 2_677 .
O1 Mn1 O2 C14 -3.0(4) . .
O5 Mn1 O2 C14 -97.1(3) . .
N1 Mn1 O2 C14 176.0(3) . .
N2 Mn1 O2 C14 173.3(3) . .
C20 N5 N6 C14 -173.2(4) . .
O3 Mn1 N2 C6 82.0(3) . .
O1 Mn1 N2 C6 -171.7(3) 2_677 .
O1 Mn1 N2 C6 -178.6(3) . .
O5 Mn1 N2 C6 -84.7(3) . .
N1 Mn1 N2 C6 1.3(3) . .
O2 Mn1 N2 C6 4.3(5) . .
O3 Mn1 N2 N3 -105.0(3) . .
O1 Mn1 N2 N3 1.3(4) 2_677 .
O1 Mn1 N2 N3 -5.6(3) . .
O5 Mn1 N2 N3 88.3(3) . .
N1 Mn1 N2 N3 174.3(3) . .
O2 Mn1 N2 N3 177.3(3) . .
C6 N2 N3 C13 177.5(4) . .
Mn1 N2 N3 C13 4.4(4) . .
O3 Mn1 N1 C1 71.8(4) . .
O1 Mn1 N1 C1 -19.0(6) 2_677 .
O1 Mn1 N1 C1 174.0(4) . .
O5 Mn1 N1 C1 -93.0(4) . .
N2 Mn1 N1 C1 174.0(4) . .
O2 Mn1 N1 C1 -4.9(4) . .
O3 Mn1 N1 C5 -98.9(3) . .
O1 Mn1 N1 C5 170.3(4) 2_677 .
O1 Mn1 N1 C5 3.3(4) . .
O5 Mn1 N1 C5 96.3(3) . .
N2 Mn1 N1 C5 3.3(3) . .
O2 Mn1 N1 C5 -175.7(3) . .
O3 Mn1 O1 C13 101.4(4) . .
O1 Mn1 O1 C13 -168.3(5) 2_677 .
O5 Mn1 O1 C13 -83.8(4) . .
N1 Mn1 O1 C13 6.1(5) . .
N2 Mn1 O1 C13 6.2(3) . .
O2 Mn1 O1 C13 -175.3(3) . .
O3 Mn1 O1 Mn1 -90.32(19) . 2_677
O1 Mn1 O1 Mn1 0.000(1) 2_677 2_677
O5 Mn1 O1 Mn1 84.48(19) . 2_677
N1 Mn1 O1 Mn1 174.46(16) . 2_677
N2 Mn1 O1 Mn1 174.5(2) . 2_677
O2 Mn1 O1 Mn1 -6.9(3) . 2_677
Mn1 O1 C13 N3 -173.6(3) 2_677 .
Mn1 O1 C13 N3 -7.0(6) . .
Mn1 O1 C13 C14 4.0(6) 2_677 2_677
Mn1 O1 C13 C14 170.7(3) . 2_677
N2 N3 C13 O1 1.5(6) . .
N2 N3 C13 C14 -176.1(3) . 2_677
Mn1 O2 C14 N6 -165.1(3) . .
Mn1 O2 C14 C13 12.0(4) . 2_677
N5 N6 C14 O2 11.4(6) . .
N5 N6 C14 C13 -165.7(4) . 2_677
N3 N2 C6 C5 -178.2(3) . .
Mn1 N2 C6 C5 -5.2(5) . .
N3 N2 C6 C7 2.4(6) . .
Mn1 N2 C6 C7 175.4(3) . .
C12 C7 C6 N2 61.3(6) . .
C8 C7 C6 N2 -120.7(4) . .
C12 C7 C6 C5 -118.0(4) . .
C8 C7 C6 C5 60.0(5) . .
N6 N5 C20 C21 -177.5(4) . .
N6 N5 C20 C19 2.1(6) . .
C26 C21 C20 N5 157.0(4) . .
C22 C21 C20 N5 -20.7(6) . .
C26 C21 C20 C19 -22.6(6) . .
C22 C21 C20 C19 159.7(4) . .
C12 C7 C8 C9 -2.1(6) . .
C6 C7 C8 C9 179.8(4) . .
C1 N1 C5 C4 -0.4(7) . .
Mn1 N1 C5 C4 170.8(3) . .
C1 N1 C5 C6 -178.3(4) . .
Mn1 N1 C5 C6 -7.1(5) . .
C3 C4 C5 N1 0.5(7) . .
C3 C4 C5 C6 178.2(4) . .
N2 C6 C5 N1 8.0(5) . .
C7 C6 C5 N1 -172.6(4) . .
N2 C6 C5 C4 -169.8(4) . .
C7 C6 C5 C4 9.6(6) . .
C5 C4 C3 C2 -0.4(7) . .
C15 N4 C19 C18 1.7(7) . .
C15 N4 C19 C20 -178.5(4) . .
N5 C20 C19 N4 -46.9(6) . .
C21 C20 C19 N4 132.7(4) . .
N5 C20 C19 C18 133.0(4) . .
C21 C20 C19 C18 -47.5(6) . .
C8 C7 C12 C11 1.1(6) . .
C6 C7 C12 C11 179.1(4) . .
O4 C27 O3 Mn1 2.8(12) . .
C28 C27 O3 Mn1 -173.3(5) . .
O1 Mn1 O3 C27 -59.8(7) 2_677 .
O1 Mn1 O3 C27 7.3(7) . .
O5 Mn1 O3 C27 -155.0(6) . .
N1 Mn1 O3 C27 143.4(7) . .
N2 Mn1 O3 C27 75.5(7) . .
O2 Mn1 O3 C27 -125.2(7) . .
N4 C19 C18 C17 1.0(7) . .
C20 C19 C18 C17 -178.8(4) . .
C26 C21 C22 C23 -2.6(6) . .
C20 C21 C22 C23 175.0(4) . .
C4 C3 C2 C1 0.2(8) . .
C19 C18 C17 C16 -2.8(7) . .
C7 C12 C11 C10 -0.6(6) . .
C22 C21 C26 C25 2.1(6) . .
C20 C21 C26 C25 -175.5(4) . .
C12 C11 C10 C9 1.0(7) . .
C5 N1 C1 C2 0.3(8) . .
Mn1 N1 C1 C2 -170.4(4) . .
C3 C2 C1 N1 -0.2(8) . .
C18 C17 C16 C15 1.9(8) . .
C23 C24 C25 C26 -0.9(7) . .
C21 C26 C25 C24 -0.3(7) . .
C11 C10 C9 C8 -2.1(7) . .
C7 C8 C9 C10 2.6(7) . .
C19 N4 C15 C16 -2.6(7) . .
C17 C16 C15 N4 0.8(8) . .
C21 C22 C23 C24 1.4(7) . .
C25 C24 C23 C22 0.4(7) . .
